data_4335626
loop_
_publ_author_name
'Ayham Tohm\'e'
'Guillaume Grelaud'
'Gilles Argouarch'
'Thierry Roisnel'
'Arnaud Bondon'
'Fr\'ed\'eric Paul'

_publ_contact_author 'ROISNEL, Thierry'
_publ_contact_author_email thierry.roisnel@univ-rennes1.fr
_publ_section_title
;
 Triarylphosphine Ligands with Pendant Electron-Rich
 "[Fe(\k2-dppe)(\h5-C5Me5)(C\\tbC)]-" Substituents
;
_journal_name_full 'Inorganic Chemistry'
_journal_page_first 8993
_journal_page_last 9004
_journal_paper_doi 10.1021/ic4011828
_journal_volume 52
_journal_year 2013
_chemical_compound_source 'synthesis as described'
_chemical_formula_moiety 'C132 H129 Fe3 P7'
_chemical_formula_sum 'C132 H129 Fe3 P7'
_chemical_formula_weight 2099.69
_chemical_name_systematic
;
 ?
;
_space_group_IT_number 148
_symmetry_cell_setting trigonal
_symmetry_Int_Tables_number 148
_symmetry_space_group_name_Hall '-R 3'
_symmetry_space_group_name_H-M 'R -3 :H'
_atom_sites_solution_hydrogens geom
_atom_sites_solution_primary direct
_atom_sites_solution_secondary difmap
_cell_angle_alpha 90
_cell_angle_beta 90
_cell_angle_gamma 120
_cell_formula_units_Z 6
_cell_length_a 24.5857(9)
_cell_length_b 24.5857
_cell_length_c 34.7513(13)
_cell_measurement_reflns_used 7946
_cell_measurement_temperature 100(2)
_cell_measurement_theta_max 27.43
_cell_measurement_theta_min 2.42
_cell_measurement_wavelength 0.71073
_cell_volume 18191.4(10)
_computing_cell_refinement 'Bruker SMART'
_computing_data_collection 'Bruker SAINT'
_computing_data_reduction 'Bruker SAINT'
_computing_molecular_graphics 'Ortep-3 for Windows (Farrugia, 1997)'
_computing_publication_material 'WinGX publication routines (Farrugia, 1999)'
_computing_structure_refinement 'SHELXL-97 (Sheldrick, 1997)'
_computing_structure_solution 'SIR97 (Altomare et al., 1999)'
_diffrn_ambient_temperature 100(2)
_diffrn_detector 'CCD plate'
_diffrn_measured_fraction_theta_full 0.998
_diffrn_measured_fraction_theta_max 0.998
_diffrn_measurement_device_type 'APEXII, Bruker-AXS'
_diffrn_measurement_method 'CCD rotation images, thin slices'
_diffrn_radiation_monochromator graphite
_diffrn_radiation_probe x-ray
_diffrn_radiation_type MoK\a
_diffrn_radiation_wavelength 0.71073
_diffrn_reflns_av_R_equivalents 0.0397
_diffrn_reflns_av_unetI/netI 0.038
_diffrn_reflns_limit_h_max 31
_diffrn_reflns_limit_h_min -28
_diffrn_reflns_limit_k_max 31
_diffrn_reflns_limit_k_min -29
_diffrn_reflns_limit_l_max 44
_diffrn_reflns_limit_l_min -45
_diffrn_reflns_number 46747
_diffrn_reflns_theta_full 27.48
_diffrn_reflns_theta_max 27.48
_diffrn_reflns_theta_min 3.03
_exptl_absorpt_coefficient_mu 0.493
_exptl_absorpt_correction_T_max 0.906
_exptl_absorpt_correction_T_min 0.792
_exptl_absorpt_correction_type multi-scan
_exptl_absorpt_process_details
;
  [Sheldrick, G.M. (2002). SADABS Bruker AXS Inc., Madison, Wisconsin, USA]
;
_exptl_crystal_colour red
_exptl_crystal_density_diffrn 1.15
_exptl_crystal_description prism
_exptl_crystal_F_000 6624
_exptl_crystal_size_max 0.46
_exptl_crystal_size_mid 0.31
_exptl_crystal_size_min 0.2
_platon_squeeze_details
;
;
_refine_diff_density_max 0.371
_refine_diff_density_min -0.386
_refine_diff_density_rms 0.061
_refine_ls_extinction_method none
_refine_ls_goodness_of_fit_ref 1.074
_refine_ls_hydrogen_treatment constr
_refine_ls_matrix_type full
_refine_ls_number_parameters 432
_refine_ls_number_reflns 9269
_refine_ls_number_restraints 0
_refine_ls_restrained_S_all 1.074
_refine_ls_R_factor_all 0.0548
_refine_ls_R_factor_gt 0.0441
_refine_ls_shift/su_max 0.003
_refine_ls_shift/su_mean 0
_refine_ls_structure_factor_coef Fsqd
_refine_ls_weighting_details 'calc w=1/[\s^2^(Fo^2^)+(0.0470P)^2^+39.5623P] where P=(Fo^2^+2Fc^2^)/3'
_refine_ls_weighting_scheme calc
_refine_ls_wR_factor_gt 0.1085
_refine_ls_wR_factor_ref 0.1138
_reflns_number_gt 7935
_reflns_number_total 9269
_reflns_threshold_expression >2sigma(I)
_cod_data_source_file ic4011828_si_002_5.cif
_cod_data_source_block 3
_cod_original_cell_volume 18191.4(8)
_cod_original_sg_symbol_H-M 'R -3'
_cod_database_code 4335626

loop_
_symmetry_equiv_pos_as_xyz
'x, y, z'
'-y, x-y, z'
'-x+y, -x, z'
'x+2/3, y+1/3, z+1/3'
'-y+2/3, x-y+1/3, z+1/3'
'-x+y+2/3, -x+1/3, z+1/3'
'x+1/3, y+2/3, z+2/3'
'-y+1/3, x-y+2/3, z+2/3'
'-x+y+1/3, -x+2/3, z+2/3'
'-x, -y, -z'
'y, -x+y, -z'
'x-y, x, -z'
'-x+2/3, -y+1/3, -z+1/3'
'y+2/3, -x+y+1/3, -z+1/3'
'x-y+2/3, x+1/3, -z+1/3'
'-x+1/3, -y+2/3, -z+2/3'
'y+1/3, -x+y+2/3, -z+2/3'
'x-y+1/3, x+2/3, -z+2/3'

loop_
_atom_site_label
_atom_site_type_symbol
_atom_site_fract_x
_atom_site_fract_y
_atom_site_fract_z
_atom_site_U_iso_or_equiv
_atom_site_adp_type
_atom_site_occupancy
_atom_site_symmetry_multiplicity
_atom_site_calc_flag
_atom_site_refinement_flags
Fe1 Fe 0.341500(13) 0.005636(13) 0.581358(8) 0.02028(9) Uani 1 1 d .
C1 C 0.30679(11) -0.07875(10) 0.54848(6) 0.0282(5) Uani 1 1 d .
C2 C 0.28087(11) -0.09344(10) 0.58626(6) 0.0280(5) Uani 1 1 d .
C3 C 0.33113(11) -0.07138(10) 0.61312(6) 0.0294(5) Uani 1 1 d .
C4 C 0.38872(11) -0.04520(11) 0.59180(6) 0.0300(5) Uani 1 1 d .
C5 C 0.37360(11) -0.04896(11) 0.55212(6) 0.0299(5) Uani 1 1 d .
C6 C 0.27184(13) -0.10028(12) 0.51090(7) 0.0392(6) Uani 1 1 d .
H6A H 0.2822 -0.1296 0.4983 0.059 Uiso 1 1 calc R
H6B H 0.284 -0.0639 0.4942 0.059 Uiso 1 1 calc R
H6C H 0.2265 -0.1214 0.5158 0.059 Uiso 1 1 calc R
C7 C 0.21279(12) -0.13465(12) 0.59702(8) 0.0413(6) Uani 1 1 d .
H7A H 0.1862 -0.137 0.5753 0.062 Uiso 1 1 calc R
H7B H 0.2031 -0.1168 0.6194 0.062 Uiso 1 1 calc R
H7C H 0.2048 -0.1769 0.6033 0.062 Uiso 1 1 calc R
C8 C 0.32565(14) -0.07904(13) 0.65605(7) 0.0415(6) Uani 1 1 d .
H8A H 0.2879 -0.0788 0.6648 0.062 Uiso 1 1 calc R
H8B H 0.3627 -0.0443 0.6682 0.062 Uiso 1 1 calc R
H8C H 0.3228 -0.119 0.6632 0.062 Uiso 1 1 calc R
C9 C 0.45247(13) -0.02364(13) 0.60870(8) 0.0443(7) Uani 1 1 d .
H9A H 0.4545 -0.06 0.6184 0.066 Uiso 1 1 calc R
H9B H 0.4599 0.0055 0.6299 0.066 Uiso 1 1 calc R
H9C H 0.4846 -0.0023 0.5888 0.066 Uiso 1 1 calc R
C10 C 0.41823(13) -0.03453(13) 0.51919(8) 0.0429(6) Uani 1 1 d .
H10A H 0.4588 0.0023 0.5255 0.064 Uiso 1 1 calc R
H10B H 0.401 -0.0258 0.4961 0.064 Uiso 1 1 calc R
H10C H 0.424 -0.0706 0.5145 0.064 Uiso 1 1 calc R
P2 P 0.27795(2) 0.03625(2) 0.603017(14) 0.02029(12) Uani 1 1 d .
P3 P 0.37222(3) 0.08352(3) 0.540914(14) 0.02142(12) Uani 1 1 d .
C11 C 0.31796(10) 0.12243(10) 0.59781(6) 0.0233(4) Uani 1 1 d .
H11A H 0.2881 0.1377 0.6025 0.028 Uiso 1 1 calc R
H11B H 0.3529 0.1429 0.6165 0.028 Uiso 1 1 calc R
C12 C 0.34301(10) 0.13727(10) 0.55667(6) 0.0256(4) Uani 1 1 d .
H12A H 0.3777 0.1814 0.5552 0.031 Uiso 1 1 calc R
H12B H 0.3092 0.1325 0.5391 0.031 Uiso 1 1 calc R
C13 C 0.20403(9) 0.01511(10) 0.57784(5) 0.0214(4) Uani 1 1 d .
C14 C 0.18212(10) -0.03110(10) 0.54945(6) 0.0264(5) Uani 1 1 d .
H14 H 0.2043 -0.0526 0.5442 0.032 Uiso 1 1 calc R
C15 C 0.12769(10) -0.04600(11) 0.52870(6) 0.0290(5) Uani 1 1 d .
H15 H 0.1121 -0.0786 0.5101 0.035 Uiso 1 1 calc R
C16 C 0.09671(10) -0.01318(10) 0.53537(6) 0.0267(5) Uani 1 1 d .
H16 H 0.0599 -0.023 0.5212 0.032 Uiso 1 1 calc R
C17 C 0.11906(10) 0.03402(10) 0.56265(6) 0.0249(4) Uani 1 1 d .
H17 H 0.0984 0.0574 0.5665 0.03 Uiso 1 1 calc R
C18 C 0.17151(10) 0.04734(10) 0.58439(6) 0.0238(4) Uani 1 1 d .
H18 H 0.1855 0.0786 0.6039 0.029 Uiso 1 1 calc R
C19 C 0.25214(10) 0.02192(10) 0.65343(6) 0.0227(4) Uani 1 1 d .
C20 C 0.19291(10) -0.02655(10) 0.66294(6) 0.0269(5) Uani 1 1 d .
H20 H 0.1645 -0.0506 0.6431 0.032 Uiso 1 1 calc R
C21 C 0.17432(11) -0.04062(11) 0.70123(6) 0.0322(5) Uani 1 1 d .
H21 H 0.1336 -0.0742 0.7074 0.039 Uiso 1 1 calc R
C22 C 0.21557(11) -0.00533(12) 0.73023(6) 0.0316(5) Uani 1 1 d .
H22 H 0.2034 -0.0149 0.7564 0.038 Uiso 1 1 calc R
C23 C 0.27438(11) 0.04376(11) 0.72115(6) 0.0298(5) Uani 1 1 d .
H23 H 0.3022 0.0684 0.7411 0.036 Uiso 1 1 calc R
C24 C 0.29319(10) 0.05745(11) 0.68289(6) 0.0266(5) Uani 1 1 d .
H24 H 0.334 0.091 0.6768 0.032 Uiso 1 1 calc R
C25 C 0.45645(10) 0.14015(10) 0.53405(6) 0.0265(5) Uani 1 1 d .
C26 C 0.50300(11) 0.13186(11) 0.55103(6) 0.0295(5) Uani 1 1 d .
H26 H 0.4918 0.0951 0.5657 0.035 Uiso 1 1 calc R
C27 C 0.56600(12) 0.17727(13) 0.54656(8) 0.0408(6) Uani 1 1 d .
H27 H 0.5976 0.1714 0.5583 0.049 Uiso 1 1 calc R
C28 C 0.58276(13) 0.23049(14) 0.52523(9) 0.0522(7) Uani 1 1 d .
H28 H 0.6258 0.2615 0.5225 0.063 Uiso 1 1 calc R
C29 C 0.53691(13) 0.23888(13) 0.50770(9) 0.0512(7) Uani 1 1 d .
H29 H 0.5484 0.2755 0.4928 0.061 Uiso 1 1 calc R
C30 C 0.47439(12) 0.19387(12) 0.51193(7) 0.0384(6) Uani 1 1 d .
H30 H 0.4431 0.1996 0.4996 0.046 Uiso 1 1 calc R
C31 C 0.34698(11) 0.06873(10) 0.49009(6) 0.0257(4) Uani 1 1 d .
C32 C 0.38699(12) 0.06867(12) 0.46158(6) 0.0339(5) Uani 1 1 d .
H32 H 0.4287 0.0792 0.4681 0.041 Uiso 1 1 calc R
C33 C 0.36637(13) 0.05329(13) 0.42381(7) 0.0414(6) Uani 1 1 d .
H33 H 0.3938 0.0528 0.4048 0.05 Uiso 1 1 calc R
C34 C 0.30625(13) 0.03876(12) 0.41380(7) 0.0387(6) Uani 1 1 d .
H34 H 0.2926 0.0288 0.3879 0.046 Uiso 1 1 calc R
C35 C 0.26618(12) 0.03872(11) 0.44150(6) 0.0334(5) Uani 1 1 d .
H35 H 0.2247 0.0286 0.4347 0.04 Uiso 1 1 calc R
C36 C 0.28636(11) 0.05351(10) 0.47947(6) 0.0287(5) Uani 1 1 d .
H36 H 0.2584 0.0532 0.4984 0.034 Uiso 1 1 calc R
C37 C 0.39915(10) 0.06705(10) 0.61532(5) 0.0218(4) Uani 1 1 d .
C38 C 0.43869(10) 0.10819(10) 0.63572(6) 0.0233(4) Uani 1 1 d .
C39 C 0.49052(9) 0.16205(10) 0.65298(5) 0.0206(4) Uani 1 1 d .
C40 C 0.52226(9) 0.15662(9) 0.68503(5) 0.0206(4) Uani 1 1 d .
H40 H 0.5078 0.1167 0.6966 0.025 Uiso 1 1 calc R
C41 C 0.57452(9) 0.20907(9) 0.69984(5) 0.0200(4) Uani 1 1 d .
H41 H 0.5951 0.2045 0.7217 0.024 Uiso 1 1 calc R
C42 C 0.59765(9) 0.26845(9) 0.68335(5) 0.0180(4) Uani 1 1 d .
C43 C 0.56543(10) 0.27415(10) 0.65205(6) 0.0237(4) Uani 1 1 d .
H43 H 0.5799 0.3142 0.6406 0.028 Uiso 1 1 calc R
C44 C 0.51263(10) 0.22225(10) 0.63737(6) 0.0257(5) Uani 1 1 d .
H44 H 0.4909 0.2274 0.6163 0.031 Uiso 1 1 calc R
P1 P 0.6667 0.3333 0.70582(2) 0.01688(18) Uani 1 3 d S

loop_
_atom_site_aniso_label
_atom_site_aniso_U_11
_atom_site_aniso_U_22
_atom_site_aniso_U_33
_atom_site_aniso_U_23
_atom_site_aniso_U_13
_atom_site_aniso_U_12
Fe1 0.02050(16) 0.02160(16) 0.01784(15) -0.00351(11) -0.00449(11) 0.00984(13)
C1 0.0359(13) 0.0209(11) 0.0273(11) -0.0055(8) -0.0076(9) 0.0138(10)
C2 0.0314(12) 0.0213(11) 0.0303(11) -0.0013(9) -0.0047(9) 0.0125(10)
C3 0.0386(13) 0.0253(11) 0.0262(11) -0.0010(9) -0.0054(9) 0.0173(10)
C4 0.0346(13) 0.0286(12) 0.0333(12) -0.0045(9) -0.0073(9) 0.0206(11)
C5 0.0376(13) 0.0270(12) 0.0306(11) -0.0051(9) -0.0012(10) 0.0202(11)
C6 0.0533(16) 0.0308(13) 0.0321(12) -0.0116(10) -0.0158(11) 0.0201(12)
C7 0.0338(14) 0.0302(13) 0.0507(15) 0.0059(11) 0.0011(11) 0.0092(11)
C8 0.0612(18) 0.0409(15) 0.0278(12) 0.0046(10) -0.0037(11) 0.0296(14)
C9 0.0420(15) 0.0449(16) 0.0579(17) -0.0095(13) -0.0181(13) 0.0306(13)
C10 0.0534(17) 0.0404(15) 0.0433(14) -0.0044(11) 0.0102(12) 0.0298(14)
P2 0.0190(3) 0.0230(3) 0.0169(2) -0.00281(19) -0.00380(19) 0.0090(2)
P3 0.0211(3) 0.0239(3) 0.0186(2) -0.0019(2) -0.00247(19) 0.0108(2)
C11 0.0232(11) 0.0238(11) 0.0234(10) -0.0042(8) -0.0024(8) 0.0121(9)
C12 0.0270(11) 0.0260(11) 0.0257(10) 0.0001(8) -0.0011(8) 0.0146(10)
C13 0.0172(10) 0.0252(11) 0.0169(9) 0.0022(8) -0.0012(7) 0.0068(8)
C14 0.0243(11) 0.0259(11) 0.0261(10) -0.0008(8) -0.0050(8) 0.0103(9)
C15 0.0280(12) 0.0273(12) 0.0229(10) -0.0018(9) -0.0067(9) 0.0073(10)
C16 0.0189(10) 0.0311(12) 0.0218(10) 0.0096(9) -0.0022(8) 0.0063(9)
C17 0.0220(11) 0.0329(12) 0.0200(9) 0.0085(8) 0.0049(8) 0.0139(9)
C18 0.0212(10) 0.0283(11) 0.0178(9) 0.0027(8) 0.0016(8) 0.0093(9)
C19 0.0235(11) 0.0270(11) 0.0195(9) -0.0014(8) -0.0017(8) 0.0140(9)
C20 0.0254(11) 0.0306(12) 0.0207(10) -0.0001(8) -0.0049(8) 0.0111(10)
C21 0.0290(12) 0.0365(13) 0.0260(11) 0.0040(9) -0.0003(9) 0.0126(11)
C22 0.0359(13) 0.0439(14) 0.0186(10) 0.0027(9) 0.0018(9) 0.0225(11)
C23 0.0297(12) 0.0409(13) 0.0204(10) -0.0079(9) -0.0068(9) 0.0188(11)
C24 0.0222(11) 0.0329(12) 0.0236(10) -0.0052(9) -0.0028(8) 0.0130(10)
C25 0.0242(11) 0.0277(11) 0.0259(10) -0.0018(9) 0.0000(8) 0.0116(10)
C26 0.0289(12) 0.0333(12) 0.0273(11) -0.0022(9) -0.0001(9) 0.0162(10)
C27 0.0245(12) 0.0485(16) 0.0490(15) 0.0017(12) -0.0001(11) 0.0179(12)
C28 0.0236(13) 0.0458(17) 0.076(2) 0.0054(15) 0.0046(13) 0.0091(12)
C29 0.0356(15) 0.0358(15) 0.074(2) 0.0171(14) 0.0083(14) 0.0117(12)
C30 0.0303(13) 0.0376(14) 0.0463(14) 0.0084(11) 0.0018(11) 0.0161(11)
C31 0.0319(12) 0.0263(11) 0.0200(9) -0.0005(8) -0.0033(8) 0.0153(10)
C32 0.0401(14) 0.0459(15) 0.0240(11) -0.0033(10) -0.0033(10) 0.0277(12)
C33 0.0576(17) 0.0590(17) 0.0224(11) -0.0030(11) 0.0002(11) 0.0404(15)
C34 0.0585(17) 0.0441(15) 0.0226(11) -0.0063(10) -0.0120(11) 0.0327(14)
C35 0.0387(14) 0.0353(13) 0.0271(11) 0.0002(9) -0.0093(10) 0.0193(11)
C36 0.0306(12) 0.0302(12) 0.0235(10) 0.0009(9) -0.0023(9) 0.0139(10)
C37 0.0213(10) 0.0276(11) 0.0189(9) -0.0008(8) -0.0016(8) 0.0140(9)
C38 0.0224(11) 0.0282(11) 0.0203(9) -0.0010(8) -0.0015(8) 0.0133(9)
C39 0.0175(10) 0.0252(11) 0.0183(9) -0.0027(8) -0.0016(7) 0.0100(9)
C40 0.0205(10) 0.0200(10) 0.0192(9) 0.0012(7) 0.0012(8) 0.0087(8)
C41 0.0205(10) 0.0239(10) 0.0162(9) 0.0000(7) -0.0028(7) 0.0117(9)
C42 0.0172(9) 0.0206(10) 0.0168(9) -0.0019(7) -0.0003(7) 0.0098(8)
C43 0.0278(11) 0.0224(10) 0.0206(9) 0.0017(8) -0.0035(8) 0.0125(9)
C44 0.0259(11) 0.0289(11) 0.0221(10) -0.0007(8) -0.0079(8) 0.0137(10)
P1 0.0172(3) 0.0172(3) 0.0163(4) 0 0 0.00858(13)

loop_
_atom_type_symbol
_atom_type_description
_atom_type_scat_dispersion_real
_atom_type_scat_dispersion_imag
_atom_type_scat_source
C C 0.0033 0.0016 'International Tables Vol C Tables 4.2.6.8 and 6.1.1.4'
H H 0 0 'International Tables Vol C Tables 4.2.6.8 and 6.1.1.4'
P P 0.1023 0.0942 'International Tables Vol C Tables 4.2.6.8 and 6.1.1.4'
Fe Fe 0.3463 0.8444 'International Tables Vol C Tables 4.2.6.8 and 6.1.1.4'

loop_
_geom_angle_atom_site_label_1
_geom_angle_atom_site_label_2
_geom_angle_atom_site_label_3
_geom_angle
_geom_angle_site_symmetry_1
_geom_angle_site_symmetry_3
C37 Fe1 C3 95.58(9) . .
C37 Fe1 C4 87.18(9) . .
C3 Fe1 C4 39.79(9) . .
C37 Fe1 C5 115.98(9) . .
C3 Fe1 C5 66.21(9) . .
C4 Fe1 C5 39.06(8) . .
C37 Fe1 C2 132.99(9) . .
C3 Fe1 C2 39.30(8) . .
C4 Fe1 C2 65.74(9) . .
C5 Fe1 C2 65.49(9) . .
C37 Fe1 C1 152.76(9) . .
C3 Fe1 C1 66.12(8) . .
C4 Fe1 C1 65.78(8) . .
C5 Fe1 C1 39.23(9) . .
C2 Fe1 C1 38.97(8) . .
C37 Fe1 P2 83.61(6) . .
C3 Fe1 P2 110.24(7) . .
C4 Fe1 P2 147.47(7) . .
C5 Fe1 P2 160.05(7) . .
C2 Fe1 P2 98.89(6) . .
C1 Fe1 P2 120.84(7) . .
C37 Fe1 P3 84.76(6) . .
C3 Fe1 P3 164.73(7) . .
C4 Fe1 P3 125.18(7) . .
C5 Fe1 P3 99.87(6) . .
C2 Fe1 P3 142.23(6) . .
C1 Fe1 P3 107.60(6) . .
P2 Fe1 P3 84.99(2) . .
C2 C1 C5 107.56(19) . .
C2 C1 C6 127.3(2) . .
C5 C1 C6 124.3(2) . .
C2 C1 Fe1 70.39(12) . .
C5 C1 Fe1 69.93(12) . .
C6 C1 Fe1 133.27(16) . .
C3 C2 C1 108.4(2) . .
C3 C2 C7 123.7(2) . .
C1 C2 C7 127.2(2) . .
C3 C2 Fe1 68.85(12) . .
C1 C2 Fe1 70.64(12) . .
C7 C2 Fe1 133.97(17) . .
C2 C3 C4 107.85(19) . .
C2 C3 C8 126.7(2) . .
C4 C3 C8 125.2(2) . .
C2 C3 Fe1 71.85(12) . .
C4 C3 Fe1 71.06(13) . .
C8 C3 Fe1 126.86(16) . .
C5 C4 C3 107.8(2) . .
C5 C4 C9 126.6(2) . .
C3 C4 C9 125.4(2) . .
C5 C4 Fe1 70.68(12) . .
C3 C4 Fe1 69.15(13) . .
C9 C4 Fe1 129.94(17) . .
C4 C5 C1 108.4(2) . .
C4 C5 C10 126.1(2) . .
C1 C5 C10 124.8(2) . .
C4 C5 Fe1 70.26(12) . .
C1 C5 Fe1 70.84(12) . .
C10 C5 Fe1 132.38(17) . .
C1 C6 H6A 109.5 . .
C1 C6 H6B 109.5 . .
H6A C6 H6B 109.5 . .
C1 C6 H6C 109.5 . .
H6A C6 H6C 109.5 . .
H6B C6 H6C 109.5 . .
C2 C7 H7A 109.5 . .
C2 C7 H7B 109.5 . .
H7A C7 H7B 109.5 . .
C2 C7 H7C 109.5 . .
H7A C7 H7C 109.5 . .
H7B C7 H7C 109.5 . .
C3 C8 H8A 109.5 . .
C3 C8 H8B 109.5 . .
H8A C8 H8B 109.5 . .
C3 C8 H8C 109.5 . .
H8A C8 H8C 109.5 . .
H8B C8 H8C 109.5 . .
C4 C9 H9A 109.5 . .
C4 C9 H9B 109.5 . .
H9A C9 H9B 109.5 . .
C4 C9 H9C 109.5 . .
H9A C9 H9C 109.5 . .
H9B C9 H9C 109.5 . .
C5 C10 H10A 109.5 . .
C5 C10 H10B 109.5 . .
H10A C10 H10B 109.5 . .
C5 C10 H10C 109.5 . .
H10A C10 H10C 109.5 . .
H10B C10 H10C 109.5 . .
C19 P2 C13 101.62(9) . .
C19 P2 C11 104.39(9) . .
C13 P2 C11 99.30(10) . .
C19 P2 Fe1 120.12(7) . .
C13 P2 Fe1 120.99(7) . .
C11 P2 Fe1 107.46(7) . .
C25 P3 C31 99.49(10) . .
C25 P3 C12 100.78(10) . .
C31 P3 C12 102.05(10) . .
C25 P3 Fe1 120.72(7) . .
C31 P3 Fe1 120.54(7) . .
C12 P3 Fe1 110.12(7) . .
C12 C11 P2 106.62(14) . .
C12 C11 H11A 110.4 . .
P2 C11 H11A 110.4 . .
C12 C11 H11B 110.4 . .
P2 C11 H11B 110.4 . .
H11A C11 H11B 108.6 . .
C11 C12 P3 110.86(14) . .
C11 C12 H12A 109.5 . .
P3 C12 H12A 109.5 . .
C11 C12 H12B 109.5 . .
P3 C12 H12B 109.5 . .
H12A C12 H12B 108.1 . .
C14 C13 C18 118.69(19) . .
C14 C13 P2 119.40(16) . .
C18 C13 P2 121.74(16) . .
C13 C14 C15 120.5(2) . .
C13 C14 H14 119.7 . .
C15 C14 H14 119.7 . .
C16 C15 C14 119.8(2) . .
C16 C15 H15 120.1 . .
C14 C15 H15 120.1 . .
C15 C16 C17 120.2(2) . .
C15 C16 H16 119.9 . .
C17 C16 H16 119.9 . .
C16 C17 C18 120.4(2) . .
C16 C17 H17 119.8 . .
C18 C17 H17 119.8 . .
C17 C18 C13 120.4(2) . .
C17 C18 H18 119.8 . .
C13 C18 H18 119.8 . .
C20 C19 C24 118.94(19) . .
C20 C19 P2 120.47(15) . .
C24 C19 P2 120.49(16) . .
C19 C20 C21 121.0(2) . .
C19 C20 H20 119.5 . .
C21 C20 H20 119.5 . .
C22 C21 C20 119.5(2) . .
C22 C21 H21 120.2 . .
C20 C21 H21 120.2 . .
C23 C22 C21 120.1(2) . .
C23 C22 H22 120 . .
C21 C22 H22 120 . .
C22 C23 C24 120.4(2) . .
C22 C23 H23 119.8 . .
C24 C23 H23 119.8 . .
C23 C24 C19 120.0(2) . .
C23 C24 H24 120 . .
C19 C24 H24 120 . .
C26 C25 C30 118.6(2) . .
C26 C25 P3 122.03(17) . .
C30 C25 P3 119.35(17) . .
C25 C26 C27 120.1(2) . .
C25 C26 H26 119.9 . .
C27 C26 H26 119.9 . .
C28 C27 C26 120.5(2) . .
C28 C27 H27 119.8 . .
C26 C27 H27 119.8 . .
C27 C28 C29 120.0(2) . .
C27 C28 H28 120 . .
C29 C28 H28 120 . .
C30 C29 C28 119.8(3) . .
C30 C29 H29 120.1 . .
C28 C29 H29 120.1 . .
C29 C30 C25 121.0(2) . .
C29 C30 H30 119.5 . .
C25 C30 H30 119.5 . .
C36 C31 C32 118.12(19) . .
C36 C31 P3 121.02(16) . .
C32 C31 P3 120.73(17) . .
C33 C32 C31 120.6(2) . .
C33 C32 H32 119.7 . .
C31 C32 H32 119.7 . .
C34 C33 C32 120.4(2) . .
C34 C33 H33 119.8 . .
C32 C33 H33 119.8 . .
C35 C34 C33 119.8(2) . .
C35 C34 H34 120.1 . .
C33 C34 H34 120.1 . .
C34 C35 C36 120.1(2) . .
C34 C35 H35 120 . .
C36 C35 H35 120 . .
C35 C36 C31 121.0(2) . .
C35 C36 H36 119.5 . .
C31 C36 H36 119.5 . .
C38 C37 Fe1 176.56(19) . .
C37 C38 C39 169.2(2) . .
C40 C39 C44 117.75(18) . .
C40 C39 C38 121.62(19) . .
C44 C39 C38 120.60(18) . .
C41 C40 C39 120.44(19) . .
C41 C40 H40 119.8 . .
C39 C40 H40 119.8 . .
C40 C41 C42 121.55(18) . .
C40 C41 H41 119.2 . .
C42 C41 H41 119.2 . .
C43 C42 C41 118.06(18) . .
C43 C42 P1 124.98(16) . .
C41 C42 P1 116.91(14) . .
C44 C43 C42 120.88(19) . .
C44 C43 H43 119.6 . .
C42 C43 H43 119.6 . .
C43 C44 C39 121.26(18) . .
C43 C44 H44 119.4 . .
C39 C44 H44 119.4 . .
C42 P1 C42 103.00(7) 2_655 .
C42 P1 C42 103.00(7) 2_655 3_665
C42 P1 C42 103.00(7) . 3_665

loop_
_geom_bond_atom_site_label_1
_geom_bond_atom_site_label_2
_geom_bond_distance
_geom_bond_site_symmetry_2
Fe1 C37 1.882(2) .
Fe1 C3 2.094(2) .
Fe1 C4 2.120(2) .
Fe1 C5 2.125(2) .
Fe1 C2 2.134(2) .
Fe1 C1 2.137(2) .
Fe1 P2 2.1794(6) .
Fe1 P3 2.1832(6) .
C1 C2 1.425(3) .
C1 C5 1.431(3) .
C1 C6 1.506(3) .
C2 C3 1.422(3) .
C2 C7 1.507(3) .
C3 C4 1.434(3) .
C3 C8 1.501(3) .
C4 C5 1.419(3) .
C4 C9 1.501(3) .
C5 C10 1.500(3) .
C6 H6A 0.98 .
C6 H6B 0.98 .
C6 H6C 0.98 .
C7 H7A 0.98 .
C7 H7B 0.98 .
C7 H7C 0.98 .
C8 H8A 0.98 .
C8 H8B 0.98 .
C8 H8C 0.98 .
C9 H9A 0.98 .
C9 H9B 0.98 .
C9 H9C 0.98 .
C10 H10A 0.98 .
C10 H10B 0.98 .
C10 H10C 0.98 .
P2 C19 1.836(2) .
P2 C13 1.842(2) .
P2 C11 1.845(2) .
P3 C25 1.844(2) .
P3 C31 1.847(2) .
P3 C12 1.874(2) .
C11 C12 1.527(3) .
C11 H11A 0.99 .
C11 H11B 0.99 .
C12 H12A 0.99 .
C12 H12B 0.99 .
C13 C14 1.394(3) .
C13 C18 1.397(3) .
C14 C15 1.398(3) .
C14 H14 0.95 .
C15 C16 1.378(3) .
C15 H15 0.95 .
C16 C17 1.382(3) .
C16 H16 0.95 .
C17 C18 1.385(3) .
C17 H17 0.95 .
C18 H18 0.95 .
C19 C20 1.384(3) .
C19 C24 1.396(3) .
C20 C21 1.393(3) .
C20 H20 0.95 .
C21 C22 1.384(3) .
C21 H21 0.95 .
C22 C23 1.379(3) .
C22 H22 0.95 .
C23 C24 1.392(3) .
C23 H23 0.95 .
C24 H24 0.95 .
C25 C26 1.390(3) .
C25 C30 1.395(3) .
C26 C27 1.393(3) .
C26 H26 0.95 .
C27 C28 1.375(4) .
C27 H27 0.95 .
C28 C29 1.385(4) .
C28 H28 0.95 .
C29 C30 1.381(4) .
C29 H29 0.95 .
C30 H30 0.95 .
C31 C36 1.393(3) .
C31 C32 1.397(3) .
C32 C33 1.390(3) .
C32 H32 0.95 .
C33 C34 1.380(4) .
C33 H33 0.95 .
C34 C35 1.377(4) .
C34 H34 0.95 .
C35 C36 1.393(3) .
C35 H35 0.95 .
C36 H36 0.95 .
C37 C38 1.220(3) .
C38 C39 1.432(3) .
C39 C40 1.404(3) .
C39 C44 1.406(3) .
C40 C41 1.386(3) .
C40 H40 0.95 .
C41 C42 1.397(3) .
C41 H41 0.95 .
C42 C43 1.393(3) .
C42 P1 1.8241(19) .
C43 C44 1.385(3) .
C43 H43 0.95 .
C44 H44 0.95 .
P1 C42 1.8241(19) 2_655
P1 C42 1.8241(19) 3_665

loop_
_geom_torsion_atom_site_label_1
_geom_torsion_atom_site_label_2
_geom_torsion_atom_site_label_3
_geom_torsion_atom_site_label_4
_geom_torsion
_geom_torsion_site_symmetry_4
C37 Fe1 C1 C2 88.1(2) .
C3 Fe1 C1 C2 37.03(13) .
C4 Fe1 C1 C2 80.79(14) .
C5 Fe1 C1 C2 118.11(19) .
P2 Fe1 C1 C2 -63.13(14) .
P3 Fe1 C1 C2 -157.87(11) .
C37 Fe1 C1 C5 -30.0(3) .
C3 Fe1 C1 C5 -81.08(14) .
C4 Fe1 C1 C5 -37.32(13) .
C2 Fe1 C1 C5 -118.11(19) .
P2 Fe1 C1 C5 178.77(11) .
P3 Fe1 C1 C5 84.02(13) .
C37 Fe1 C1 C6 -148.7(2) .
C3 Fe1 C1 C6 160.2(3) .
C4 Fe1 C1 C6 -156.0(3) .
C5 Fe1 C1 C6 -118.7(3) .
C2 Fe1 C1 C6 123.2(3) .
P2 Fe1 C1 C6 60.1(3) .
P3 Fe1 C1 C6 -34.7(3) .
C5 C1 C2 C3 1.6(2) .
C6 C1 C2 C3 171.3(2) .
Fe1 C1 C2 C3 -58.70(15) .
C5 C1 C2 C7 -168.6(2) .
C6 C1 C2 C7 1.1(4) .
Fe1 C1 C2 C7 131.1(2) .
C5 C1 C2 Fe1 60.34(15) .
C6 C1 C2 Fe1 -130.0(2) .
C37 Fe1 C2 C3 -21.69(19) .
C4 Fe1 C2 C3 38.73(13) .
C5 Fe1 C2 C3 81.79(14) .
C1 Fe1 C2 C3 119.60(19) .
P2 Fe1 C2 C3 -111.22(13) .
P3 Fe1 C2 C3 155.49(11) .
C37 Fe1 C2 C1 -141.30(14) .
C3 Fe1 C2 C1 -119.60(19) .
C4 Fe1 C2 C1 -80.88(14) .
C5 Fe1 C2 C1 -37.81(13) .
P2 Fe1 C2 C1 129.18(12) .
P3 Fe1 C2 C1 35.88(18) .
C37 Fe1 C2 C7 95.2(2) .
C3 Fe1 C2 C7 116.9(3) .
C4 Fe1 C2 C7 155.7(3) .
C5 Fe1 C2 C7 -161.3(3) .
C1 Fe1 C2 C7 -123.5(3) .
P2 Fe1 C2 C7 5.7(2) .
P3 Fe1 C2 C7 -87.6(2) .
C1 C2 C3 C4 -2.5(3) .
C7 C2 C3 C4 168.1(2) .
Fe1 C2 C3 C4 -62.33(15) .
C1 C2 C3 C8 -177.3(2) .
C7 C2 C3 C8 -6.7(4) .
Fe1 C2 C3 C8 122.9(2) .
C1 C2 C3 Fe1 59.81(15) .
C7 C2 C3 Fe1 -129.5(2) .
C37 Fe1 C3 C2 164.23(14) .
C4 Fe1 C3 C2 -116.97(18) .
C5 Fe1 C3 C2 -79.79(14) .
C1 Fe1 C3 C2 -36.73(13) .
P2 Fe1 C3 C2 79.01(13) .
P3 Fe1 C3 C2 -105.3(3) .
C37 Fe1 C3 C4 -78.79(14) .
C5 Fe1 C3 C4 37.18(13) .
C2 Fe1 C3 C4 116.97(19) .
C1 Fe1 C3 C4 80.24(14) .
P2 Fe1 C3 C4 -164.02(11) .
P3 Fe1 C3 C4 11.7(3) .
C37 Fe1 C3 C8 41.5(2) .
C4 Fe1 C3 C8 120.3(3) .
C5 Fe1 C3 C8 157.5(2) .
C2 Fe1 C3 C8 -122.8(3) .
C1 Fe1 C3 C8 -159.5(2) .
P2 Fe1 C3 C8 -43.7(2) .
P3 Fe1 C3 C8 132.0(2) .
C2 C3 C4 C5 2.4(3) .
C8 C3 C4 C5 177.3(2) .
Fe1 C3 C4 C5 -60.41(15) .
C2 C3 C4 C9 -172.3(2) .
C8 C3 C4 C9 2.6(4) .
Fe1 C3 C4 C9 124.9(2) .
C2 C3 C4 Fe1 62.84(15) .
C8 C3 C4 Fe1 -122.3(2) .
C37 Fe1 C4 C5 -139.17(15) .
C3 Fe1 C4 C5 118.65(19) .
C2 Fe1 C4 C5 80.40(14) .
C1 Fe1 C4 C5 37.48(14) .
P2 Fe1 C4 C5 147.36(12) .
P3 Fe1 C4 C5 -57.60(15) .
C37 Fe1 C4 C3 102.19(14) .
C5 Fe1 C4 C3 -118.65(19) .
C2 Fe1 C4 C3 -38.25(13) .
C1 Fe1 C4 C3 -81.17(14) .
P2 Fe1 C4 C3 28.71(19) .
P3 Fe1 C4 C3 -176.25(10) .
C37 Fe1 C4 C9 -17.1(2) .
C3 Fe1 C4 C9 -119.3(3) .
C5 Fe1 C4 C9 122.1(3) .
C2 Fe1 C4 C9 -157.5(3) .
C1 Fe1 C4 C9 159.6(3) .
P2 Fe1 C4 C9 -90.6(3) .
P3 Fe1 C4 C9 64.5(2) .
C3 C4 C5 C1 -1.4(2) .
C9 C4 C5 C1 173.2(2) .
Fe1 C4 C5 C1 -60.87(15) .
C3 C4 C5 C10 -171.9(2) .
C9 C4 C5 C10 2.7(4) .
Fe1 C4 C5 C10 128.7(2) .
C3 C4 C5 Fe1 59.45(15) .
C9 C4 C5 Fe1 -125.9(2) .
C2 C1 C5 C4 -0.1(2) .
C6 C1 C5 C4 -170.1(2) .
Fe1 C1 C5 C4 60.50(15) .
C2 C1 C5 C10 170.5(2) .
C6 C1 C5 C10 0.5(4) .
Fe1 C1 C5 C10 -128.9(2) .
C2 C1 C5 Fe1 -60.63(15) .
C6 C1 C5 Fe1 129.4(2) .
C37 Fe1 C5 C4 46.59(16) .
C3 Fe1 C5 C4 -37.86(14) .
C2 Fe1 C5 C4 -81.10(15) .
C1 Fe1 C5 C4 -118.67(19) .
P2 Fe1 C5 C4 -121.77(19) .
P3 Fe1 C5 C4 135.54(13) .
C37 Fe1 C5 C1 165.26(13) .
C3 Fe1 C5 C1 80.81(14) .
C4 Fe1 C5 C1 118.67(19) .
C2 Fe1 C5 C1 37.57(13) .
P2 Fe1 C5 C1 -3.1(3) .
P3 Fe1 C5 C1 -105.79(12) .
C37 Fe1 C5 C10 -74.7(3) .
C3 Fe1 C5 C10 -159.2(3) .
C4 Fe1 C5 C10 -121.3(3) .
C2 Fe1 C5 C10 157.6(3) .
C1 Fe1 C5 C10 120.0(3) .
P2 Fe1 C5 C10 116.9(2) .
P3 Fe1 C5 C10 14.2(2) .
C37 Fe1 P2 C19 -66.76(10) .
C3 Fe1 P2 C19 26.85(11) .
C4 Fe1 P2 C19 7.72(15) .
C5 Fe1 P2 C19 102.7(2) .
C2 Fe1 P2 C19 65.84(10) .
C1 Fe1 P2 C19 100.44(11) .
P3 Fe1 P2 C19 -152.03(8) .
C37 Fe1 P2 C13 164.91(10) .
C3 Fe1 P2 C13 -101.48(10) .
C4 Fe1 P2 C13 -120.61(14) .
C5 Fe1 P2 C13 -25.6(2) .
C2 Fe1 P2 C13 -62.49(10) .
C1 Fe1 P2 C13 -27.89(11) .
P3 Fe1 P2 C13 79.64(8) .
C37 Fe1 P2 C11 52.16(9) .
C3 Fe1 P2 C11 145.77(9) .
C4 Fe1 P2 C11 126.65(14) .
C5 Fe1 P2 C11 -138.3(2) .
C2 Fe1 P2 C11 -175.23(9) .
C1 Fe1 P2 C11 -140.63(10) .
P3 Fe1 P2 C11 -33.10(7) .
C37 Fe1 P3 C25 46.54(10) .
C3 Fe1 P3 C25 -45.4(3) .
C4 Fe1 P3 C25 -36.27(11) .
C5 Fe1 P3 C25 -68.96(10) .
C2 Fe1 P3 C25 -131.39(13) .
C1 Fe1 P3 C25 -108.64(10) .
P2 Fe1 P3 C25 130.56(8) .
C37 Fe1 P3 C31 171.52(10) .
C3 Fe1 P3 C31 79.5(3) .
C4 Fe1 P3 C31 88.70(11) .
C5 Fe1 P3 C31 56.02(11) .
C2 Fe1 P3 C31 -6.41(14) .
C1 Fe1 P3 C31 16.34(11) .
P2 Fe1 P3 C31 -104.46(9) .
C37 Fe1 P3 C12 -70.17(10) .
C3 Fe1 P3 C12 -162.1(2) .
C4 Fe1 P3 C12 -152.98(10) .
C5 Fe1 P3 C12 174.33(10) .
C2 Fe1 P3 C12 111.90(13) .
C1 Fe1 P3 C12 134.65(10) .
P2 Fe1 P3 C12 13.85(8) .
C19 P2 C11 C12 177.60(14) .
C13 P2 C11 C12 -77.76(15) .
Fe1 P2 C11 C12 49.00(15) .
P2 C11 C12 P3 -37.47(17) .
C25 P3 C12 C11 -115.93(16) .
C31 P3 C12 C11 141.81(15) .
Fe1 P3 C12 C11 12.65(17) .
C19 P2 C13 C14 -122.97(17) .
C11 P2 C13 C14 130.12(17) .
Fe1 P2 C13 C14 13.18(19) .
C19 P2 C13 C18 61.81(18) .
C11 P2 C13 C18 -45.09(18) .
Fe1 P2 C13 C18 -162.04(14) .
C18 C13 C14 C15 -1.7(3) .
P2 C13 C14 C15 -177.07(16) .
C13 C14 C15 C16 2.4(3) .
C14 C15 C16 C17 -0.4(3) .
C15 C16 C17 C18 -2.2(3) .
C16 C17 C18 C13 2.8(3) .
C14 C13 C18 C17 -0.9(3) .
P2 C13 C18 C17 174.37(15) .
C13 P2 C19 C20 34.4(2) .
C11 P2 C19 C20 137.30(18) .
Fe1 P2 C19 C20 -102.24(17) .
C13 P2 C19 C24 -149.24(18) .
C11 P2 C19 C24 -46.4(2) .
Fe1 P2 C19 C24 74.11(19) .
C24 C19 C20 C21 -0.8(3) .
P2 C19 C20 C21 175.57(18) .
C19 C20 C21 C22 0.4(4) .
C20 C21 C22 C23 0.6(4) .
C21 C22 C23 C24 -1.3(4) .
C22 C23 C24 C19 0.8(3) .
C20 C19 C24 C23 0.2(3) .
P2 C19 C24 C23 -176.20(17) .
C31 P3 C25 C26 -127.57(18) .
C12 P3 C25 C26 128.11(18) .
Fe1 P3 C25 C26 6.7(2) .
C31 P3 C25 C30 54.0(2) .
C12 P3 C25 C30 -50.3(2) .
Fe1 P3 C25 C30 -171.67(16) .
C30 C25 C26 C27 1.4(3) .
P3 C25 C26 C27 -176.98(18) .
C25 C26 C27 C28 -0.3(4) .
C26 C27 C28 C29 -0.7(5) .
C27 C28 C29 C30 0.4(5) .
C28 C29 C30 C25 0.8(5) .
C26 C25 C30 C29 -1.7(4) .
P3 C25 C30 C29 176.8(2) .
C25 P3 C31 C36 -149.80(18) .
C12 P3 C31 C36 -46.5(2) .
Fe1 P3 C31 C36 75.78(19) .
C25 P3 C31 C32 34.2(2) .
C12 P3 C31 C32 137.52(19) .
Fe1 P3 C31 C32 -100.18(19) .
C36 C31 C32 C33 -0.5(4) .
P3 C31 C32 C33 175.6(2) .
C31 C32 C33 C34 1.0(4) .
C32 C33 C34 C35 -0.8(4) .
C33 C34 C35 C36 0.2(4) .
C34 C35 C36 C31 0.2(4) .
C32 C31 C36 C35 -0.1(3) .
P3 C31 C36 C35 -176.15(18) .
C37 C38 C39 C40 -137.7(11) .
C37 C38 C39 C44 40.2(13) .
C44 C39 C40 C41 -1.6(3) .
C38 C39 C40 C41 176.30(19) .
C39 C40 C41 C42 -0.7(3) .
C40 C41 C42 C43 2.0(3) .
C40 C41 C42 P1 179.90(15) .
C41 C42 C43 C44 -1.0(3) .
P1 C42 C43 C44 -178.75(16) .
C42 C43 C44 C39 -1.3(3) .
C40 C39 C44 C43 2.6(3) .
C38 C39 C44 C43 -175.4(2) .
C43 C42 P1 C42 -97.15(13) 2_655
C41 C42 P1 C42 85.1(2) 2_655
C43 C42 P1 C42 9.7(2) 3_665
C41 C42 P1 C42 -168.02(15) 3_665

loop_
_platon_squeeze_void_nr
_platon_squeeze_void_average_x
_platon_squeeze_void_average_y
_platon_squeeze_void_average_z
_platon_squeeze_void_volume
_platon_squeeze_void_count_electrons
_platon_squeeze_void_content
1 0.000 0.000 0.000 944 95 ' '
2 0.000 0.000 0.252 14 1 ' '
3 0.000 0.000 0.748 14 1 ' '
4 0.333 0.667 0.667 945 95 ' '
5 0.333 0.667 0.414 14 1 ' '
6 0.333 0.667 0.919 14 1 ' '
7 0.667 0.333 0.333 945 95 ' '
8 0.667 0.333 0.081 14 1 ' '
9 0.667 0.333 0.586 14 1 ' '
